data_2223856
loop_
_publ_author_name
'An, Zhe'
'Zhou, Ru-Jin'

_publ_section_title <i>cyclo</i>-Tris[\m-5-(2-pyridyl)pyrazol-1-ido-\k^3^<i>N</i>^1^,<i>N</i>^5^:<i>N</i>^2^]trisilver(I)
_journal_coeditor_code IM2146
_journal_issue 11
_journal_name_full 'Acta Crystallographica Section E'
_journal_page_first m1335
_journal_paper_doi 10.1107/S1600536809040082
_journal_volume 65
_journal_year 2009
_chemical_formula_iupac '[Ag3 (C8 H6 N3)3]'
_chemical_formula_moiety 'C24 H18 Ag3 N9'
_chemical_formula_sum 'C24 H18 Ag3 N9'
_chemical_formula_weight 756.07
_chemical_name_systematic
;
<i>cyclo</i>-Tris[\m-5-(2-pyridyl)pyrazol-1-ido-
\k^3^<i>N</i>^1^,<i>N</i>^5^:<i>N</i>^2^]trisilver(I)
;
_space_group_IT_number 14
_symmetry_cell_setting monoclinic
_symmetry_space_group_name_Hall '-P 2ybc'
_symmetry_space_group_name_H-M 'P 1 21/c 1'
_atom_sites_solution_hydrogens geom
_atom_sites_solution_primary direct
_atom_sites_solution_secondary difmap
_audit_creation_method SHELXL-97
_cell_angle_alpha 90.00
_cell_angle_beta 103.018(9)
_cell_angle_gamma 90.00
_cell_formula_units_Z 4
_cell_length_a 11.597(9)
_cell_length_b 8.555(6)
_cell_length_c 25.52(2)
_cell_measurement_reflns_used 843
_cell_measurement_temperature 294(2)
_cell_measurement_theta_max 20.34
_cell_measurement_theta_min 2.89
_cell_volume 2467(3)
_computing_cell_refinement 'SAINT-Plus (Bruker, 2003)'
_computing_data_collection 'SMART (Bruker, 2002)'
_computing_data_reduction 'SAINT-Plus (Bruker, 2003)'
_computing_molecular_graphics 'SHELXTL (Sheldrick, 2008)'
_computing_publication_material 'SHELXTL (Sheldrick, 2008)'
_computing_structure_refinement 'SHELXL97 (Sheldrick, 2008)'
_computing_structure_solution 'SHELXTL (Sheldrick, 2008)'
_diffrn_ambient_temperature 294(2)
_diffrn_measured_fraction_theta_full 0.989
_diffrn_measured_fraction_theta_max 0.989
_diffrn_measurement_device_type 'Bruker SMART CCD'
_diffrn_measurement_method '\f and \w'
_diffrn_radiation_monochromator graphite
_diffrn_radiation_source 'fine-focus sealed tube'
_diffrn_radiation_type MoK\a
_diffrn_radiation_wavelength 0.71073
_diffrn_reflns_av_R_equivalents 0.0407
_diffrn_reflns_av_sigmaI/netI 0.0449
_diffrn_reflns_limit_h_max 13
_diffrn_reflns_limit_h_min -13
_diffrn_reflns_limit_k_max 10
_diffrn_reflns_limit_k_min -9
_diffrn_reflns_limit_l_max 27
_diffrn_reflns_limit_l_min -30
_diffrn_reflns_number 12411
_diffrn_reflns_theta_full 24.99
_diffrn_reflns_theta_max 24.99
_diffrn_reflns_theta_min 1.64
_diffrn_standards_decay_% 0
_diffrn_standards_interval_count 0
_diffrn_standards_interval_time 0
_diffrn_standards_number 0
_exptl_absorpt_coefficient_mu 2.391
_exptl_absorpt_correction_T_max 0.8318
_exptl_absorpt_correction_T_min 0.7960
_exptl_absorpt_correction_type multi-scan
_exptl_absorpt_process_details '(SADABS; Bruker, 2001)'
_exptl_crystal_colour colorless
_exptl_crystal_density_diffrn 2.036
_exptl_crystal_density_method 'not measured'
_exptl_crystal_description block
_exptl_crystal_F_000 1464
_exptl_crystal_size_max 0.10
_exptl_crystal_size_mid 0.10
_exptl_crystal_size_min 0.08
_refine_diff_density_max 0.409
_refine_diff_density_min -0.411
_refine_ls_extinction_method none
_refine_ls_goodness_of_fit_ref 1.003
_refine_ls_hydrogen_treatment noref
_refine_ls_matrix_type full
_refine_ls_number_parameters 325
_refine_ls_number_reflns 4294
_refine_ls_number_restraints 0
_refine_ls_restrained_S_all 1.003
_refine_ls_R_factor_all 0.0594
_refine_ls_R_factor_gt 0.0328
_refine_ls_shift/su_max 0.005
_refine_ls_shift/su_mean 0.001
_refine_ls_structure_factor_coef Fsqd
_refine_ls_weighting_details 'calc w=1/[\s^2^(Fo^2^)+(0.02P)^2^] where P=(Fo^2^+2Fc^2^)/3'
_refine_ls_weighting_scheme calc
_refine_ls_wR_factor_gt 0.0565
_refine_ls_wR_factor_ref 0.0640
_reflns_number_gt 2947
_reflns_number_total 4294
_reflns_threshold_expression I>2\s(I)
_cod_data_source_file im2146.cif
_cod_data_source_block I
_cod_depositor_comments
;
The following automatic conversions were performed:
'_symmetry_cell_setting' value 'Monoclinic' changed to 'monoclinic'
according to '/home/saulius/struct/CIF-dictionaries/cif_core.dic'
dictionary named 'cif_core.dic' version 2.4.1 from 2010-06-29.

Automatic conversion script
Id: cif_fix_enum 1527 2010-12-29 10:47:43Z saulius 

The following automatic conversions were performed:

'_symmetry_cell_setting' value 'Monoclinic' changed to 'monoclinic'
according to /home/saulius/struct/CIF-dictionaries/cif_core.dic
dictionary named 'cif_core.dic' version 2.4.1 from 2010-06-29.

Automatic conversion script
Id: cif_fix_values 1715 2011-07-08 13:25:40Z adriana 
;
_cod_original_sg_symbol_H-M 'P 21/c'
_cod_database_code 2223856
_cod_database_fobs_code 2223856

loop_
_symmetry_equiv_pos_as_xyz
'x, y, z'
'-x, y+1/2, -z+1/2'
'-x, -y, -z'
'x, -y-1/2, z-1/2'

loop_
_atom_site_type_symbol
_atom_site_label
_atom_site_fract_x
_atom_site_fract_y
_atom_site_fract_z
_atom_site_U_iso_or_equiv
_atom_site_adp_type
_atom_site_calc_flag
_atom_site_refinement_flags
_atom_site_occupancy
_atom_site_disorder_assembly
_atom_site_disorder_group
Ag Ag1 0.22973(3) 0.98307(4) 0.144566(15) 0.06499(13) Uani d . 1 . .
Ag Ag2 0.13700(3) 0.74112(4) 0.019289(14) 0.06424(13) Uani d . 1 . .
C C1 0.4980(4) 1.0995(6) 0.2419(2) 0.0747(15) Uani d . 1 . .
H H1 0.4483 1.1577 0.2584 0.090 Uiso calc R 1 . .
C C2 0.6185(4) 1.1006(6) 0.26491(19) 0.0719(14) Uani d . 1 . .
H H2 0.6490 1.1581 0.2959 0.086 Uiso calc R 1 . .
C C3 0.6909(4) 1.0148(5) 0.24072(19) 0.0659(14) Uani d . 1 . .
H H3 0.7720 1.0113 0.2553 0.079 Uiso calc R 1 . .
C C4 0.6424(4) 0.9331(5) 0.19436(18) 0.0580(12) Uani d . 1 . .
H H4 0.6911 0.8759 0.1771 0.070 Uiso calc R 1 . .
C C5 0.5212(4) 0.9362(5) 0.17348(17) 0.0470(11) Uani d . 1 . .
C C6 0.4645(4) 0.8456(5) 0.12563(17) 0.0504(11) Uani d . 1 . .
C C7 0.5111(4) 0.7483(6) 0.09242(19) 0.0708(14) Uani d . 1 . .
H H7 0.5904 0.7248 0.0949 0.085 Uiso calc R 1 . .
C C8 0.4147(4) 0.6935(6) 0.0548(2) 0.0727(15) Uani d . 1 . .
H H8 0.4187 0.6258 0.0268 0.087 Uiso calc R 1 . .
C C9 0.1397(4) 0.4507(6) -0.0809(2) 0.0657(13) Uani d . 1 . .
H H9 0.2208 0.4457 -0.0667 0.079 Uiso calc R 1 . .
C C10 0.0916(5) 0.3499(6) -0.1224(2) 0.0731(14) Uani d . 1 . .
H H10 0.1390 0.2807 -0.1362 0.088 Uiso calc R 1 . .
C C11 -0.0290(5) 0.3556(6) -0.14265(19) 0.0741(15) Uani d . 1 . .
H H11 -0.0648 0.2889 -0.1703 0.089 Uiso calc R 1 . .
C C12 -0.0958(4) 0.4609(5) -0.12148(18) 0.0635(13) Uani d . 1 . .
H H12 -0.1774 0.4655 -0.1344 0.076 Uiso calc R 1 . .
C C13 -0.0391(4) 0.5615(5) -0.08009(16) 0.0476(11) Uani d . 1 . .
C C14 -0.1064(4) 0.6755(5) -0.05658(16) 0.0484(11) Uani d . 1 . .
C C15 -0.2255(4) 0.7133(6) -0.06914(19) 0.0658(14) Uani d . 1 . .
H H15 -0.2846 0.6698 -0.0959 0.079 Uiso calc R 1 . .
C C16 -0.2375(4) 0.8301(6) -0.03316(19) 0.0653(14) Uani d . 1 . .
H H16 -0.3081 0.8796 -0.0318 0.078 Uiso calc R 1 . .
N N1 0.4493(3) 1.0192(4) 0.19734(15) 0.0632(11) Uani d . 1 . .
N N2 0.3451(3) 0.8464(4) 0.10893(14) 0.0544(10) Uani d . 1 . .
N N3 0.3148(3) 0.7521(4) 0.06469(15) 0.0619(10) Uani d . 1 . .
N N4 0.0777(3) 0.5539(4) -0.05982(14) 0.0555(10) Uani d . 1 . .
N N5 -0.0503(3) 0.7659(4) -0.01505(14) 0.0518(9) Uani d . 1 . .
N N6 -0.1319(3) 0.8612(4) -0.00053(14) 0.0552(10) Uani d . 1 . .
Ag Ag3 -0.08697(3) 1.00054(4) 0.069660(14) 0.06312(13) Uani d . 1 . .
N N7 -0.2477(3) 1.1562(4) 0.10333(16) 0.0636(11) Uani d . 1 . .
N N8 -0.0152(3) 1.0984(4) 0.14786(13) 0.0522(9) Uani d . 1 . .
C C17 -0.3626(5) 1.1848(6) 0.0800(2) 0.0807(16) Uani d . 1 . .
H H17 -0.3968 1.1320 0.0484 0.097 Uiso calc R 1 . .
C C21 -0.1995(4) 1.2328(5) 0.1486(2) 0.0568(12) Uani d . 1 . .
C C22 -0.0746(4) 1.1992(5) 0.17237(18) 0.0531(12) Uani d . 1 . .
N N9 0.0977(3) 1.0881(4) 0.17771(14) 0.0565(10) Uani d . 1 . .
C C18 -0.4303(5) 1.2879(8) 0.1008(3) 0.101(2) Uani d . 1 . .
H H18 -0.5090 1.3046 0.0836 0.122 Uiso calc R 1 . .
C C20 -0.2641(5) 1.3382(6) 0.1718(2) 0.0766(15) Uani d . 1 . .
H H20 -0.2292 1.3894 0.2035 0.092 Uiso calc R 1 . .
C C23 0.0005(4) 1.2554(5) 0.21894(19) 0.0638(13) Uani d . 1 . .
H H23 -0.0174 1.3265 0.2435 0.077 Uiso calc R 1 . .
C C24 0.1063(4) 1.1833(6) 0.22055(19) 0.0667(13) Uani d . 1 . .
H H24 0.1745 1.1978 0.2474 0.080 Uiso calc R 1 . .
C C19 -0.3813(6) 1.3662(7) 0.1470(3) 0.099(2) Uani d . 1 . .
H H19 -0.4260 1.4372 0.1617 0.118 Uiso calc R 1 . .

loop_
_atom_site_aniso_label
_atom_site_aniso_U_11
_atom_site_aniso_U_22
_atom_site_aniso_U_33
_atom_site_aniso_U_12
_atom_site_aniso_U_13
_atom_site_aniso_U_23
Ag1 0.0523(2) 0.0727(3) 0.0678(3) 0.01114(19) 0.00901(18) -0.0029(2)
Ag2 0.0542(2) 0.0702(3) 0.0589(2) -0.00637(19) -0.00713(17) 0.0037(2)
C1 0.076(4) 0.073(4) 0.075(4) 0.002(3) 0.016(3) -0.020(3)
C2 0.072(4) 0.073(4) 0.060(3) -0.002(3) -0.009(3) -0.011(3)
C3 0.051(3) 0.066(3) 0.069(4) 0.001(3) -0.010(3) 0.000(3)
C4 0.052(3) 0.059(3) 0.059(3) 0.005(2) 0.005(2) 0.003(3)
C5 0.043(3) 0.046(3) 0.049(3) 0.004(2) 0.004(2) 0.006(2)
C6 0.046(3) 0.052(3) 0.049(3) 0.009(2) 0.001(2) 0.002(2)
C7 0.052(3) 0.085(4) 0.072(3) 0.018(3) 0.007(3) -0.017(3)
C8 0.068(3) 0.076(4) 0.069(4) 0.014(3) 0.005(3) -0.019(3)
C9 0.064(3) 0.065(4) 0.071(4) -0.001(3) 0.022(3) 0.005(3)
C10 0.094(4) 0.058(4) 0.075(4) 0.004(3) 0.035(3) -0.001(3)
C11 0.094(4) 0.068(4) 0.060(4) -0.012(3) 0.017(3) -0.016(3)
C12 0.067(3) 0.070(4) 0.051(3) -0.008(3) 0.007(3) -0.009(3)
C13 0.053(3) 0.052(3) 0.038(3) -0.007(2) 0.010(2) 0.003(2)
C14 0.047(3) 0.055(3) 0.037(3) -0.007(2) -0.003(2) 0.005(2)
C15 0.053(3) 0.079(4) 0.059(3) -0.003(3) -0.001(2) -0.007(3)
C16 0.052(3) 0.072(4) 0.066(4) 0.005(3) 0.001(3) 0.004(3)
N1 0.052(2) 0.071(3) 0.060(3) 0.006(2) 0.000(2) -0.011(2)
N2 0.046(2) 0.056(2) 0.057(2) 0.0048(18) 0.0026(18) -0.007(2)
N3 0.059(2) 0.062(3) 0.059(3) 0.008(2) 0.002(2) -0.007(2)
N4 0.054(2) 0.056(3) 0.056(2) 0.0006(19) 0.012(2) -0.001(2)
N5 0.052(2) 0.052(2) 0.048(2) -0.002(2) 0.0045(18) -0.0009(19)
N6 0.053(2) 0.059(3) 0.049(2) 0.003(2) 0.0016(19) -0.0032(19)
Ag3 0.0699(3) 0.0608(3) 0.0563(2) -0.00182(19) 0.00949(19) -0.00739(19)
N7 0.055(3) 0.067(3) 0.071(3) 0.008(2) 0.018(2) 0.006(2)
N8 0.048(2) 0.055(2) 0.052(2) 0.0061(18) 0.0074(19) -0.0068(19)
C17 0.066(4) 0.082(4) 0.093(4) 0.004(3) 0.014(3) 0.010(3)
C21 0.061(3) 0.049(3) 0.069(3) 0.001(2) 0.034(3) 0.009(3)
C22 0.061(3) 0.049(3) 0.055(3) 0.001(2) 0.025(3) 0.003(2)
N9 0.054(2) 0.059(2) 0.055(2) 0.0018(19) 0.009(2) -0.007(2)
C18 0.061(4) 0.106(5) 0.144(7) 0.024(4) 0.039(4) 0.022(5)
C20 0.090(4) 0.066(4) 0.082(4) 0.016(3) 0.038(3) 0.007(3)
C23 0.081(3) 0.058(3) 0.058(3) 0.006(3) 0.026(3) -0.003(3)
C24 0.074(4) 0.067(3) 0.055(3) -0.009(3) 0.006(3) -0.007(3)
C19 0.092(5) 0.093(5) 0.125(6) 0.033(4) 0.053(4) 0.016(4)

loop_
_atom_type_symbol
_atom_type_description
_atom_type_scat_dispersion_real
_atom_type_scat_dispersion_imag
_atom_type_scat_source
C C 0.0033 0.0016 'International Tables Vol C Tables 4.2.6.8 and 6.1.1.4'
H H 0.0000 0.0000 'International Tables Vol C Tables 4.2.6.8 and 6.1.1.4'
N N 0.0061 0.0033 'International Tables Vol C Tables 4.2.6.8 and 6.1.1.4'
Ag Ag -0.8971 1.1015 'International Tables Vol C Tables 4.2.6.8 and 6.1.1.4'

loop_
_geom_angle_atom_site_label_1
_geom_angle_atom_site_label_2
_geom_angle_atom_site_label_3
_geom_angle_site_symmetry_1
_geom_angle_site_symmetry_3
_geom_angle
_geom_angle_publ_flag
N9 Ag1 N2 . . 171.09(14) ?
N9 Ag1 N1 . . 116.95(14) ?
N2 Ag1 N1 . . 69.66(13) ?
N3 Ag2 N5 . . 168.08(14) ?
N3 Ag2 N4 . . 120.99(13) ?
N5 Ag2 N4 . . 70.93(13) ?
N3 Ag2 Ag3 . 3_575 111.26(10) ?
N5 Ag2 Ag3 . 3_575 68.36(9) ?
N4 Ag2 Ag3 . 3_575 84.05(10) ?
N1 C1 C2 . . 123.6(5) ?
N1 C1 H1 . . 118.2 ?
C2 C1 H1 . . 118.2 ?
C3 C2 C1 . . 118.0(4) ?
C3 C2 H2 . . 121.0 ?
C1 C2 H2 . . 121.0 ?
C2 C3 C4 . . 119.1(4) ?
C2 C3 H3 . . 120.4 ?
C4 C3 H3 . . 120.4 ?
C3 C4 C5 . . 120.1(4) ?
C3 C4 H4 . . 119.9 ?
C5 C4 H4 . . 119.9 ?
N1 C5 C4 . . 121.0(4) ?
N1 C5 C6 . . 116.7(4) ?
C4 C5 C6 . . 122.3(4) ?
N2 C6 C7 . . 108.9(4) ?
N2 C6 C5 . . 119.5(4) ?
C7 C6 C5 . . 131.5(4) ?
C8 C7 C6 . . 105.3(4) ?
C8 C7 H7 . . 127.4 ?
C6 C7 H7 . . 127.4 ?
N3 C8 C7 . . 110.0(4) ?
N3 C8 H8 . . 125.0 ?
C7 C8 H8 . . 125.0 ?
N4 C9 C10 . . 124.3(5) ?
N4 C9 H9 . . 117.8 ?
C10 C9 H9 . . 117.8 ?
C9 C10 C11 . . 117.8(5) ?
C9 C10 H10 . . 121.1 ?
C11 C10 H10 . . 121.1 ?
C12 C11 C10 . . 119.3(5) ?
C12 C11 H11 . . 120.3 ?
C10 C11 H11 . . 120.3 ?
C11 C12 C13 . . 119.1(5) ?
C11 C12 H12 . . 120.5 ?
C13 C12 H12 . . 120.5 ?
N4 C13 C12 . . 121.5(4) ?
N4 C13 C14 . . 117.5(4) ?
C12 C13 C14 . . 121.0(4) ?
N5 C14 C15 . . 109.0(4) ?
N5 C14 C13 . . 119.8(4) ?
C15 C14 C13 . . 131.2(4) ?
C14 C15 C16 . . 105.0(4) ?
C14 C15 H15 . . 127.5 ?
C16 C15 H15 . . 127.5 ?
N6 C16 C15 . . 109.9(4) ?
N6 C16 H16 . . 125.1 ?
C15 C16 H16 . . 125.1 ?
C5 N1 C1 . . 118.1(4) ?
C5 N1 Ag1 . . 109.6(3) ?
C1 N1 Ag1 . . 132.3(3) ?
C6 N2 N3 . . 108.1(3) ?
C6 N2 Ag1 . . 124.4(3) ?
N3 N2 Ag1 . . 127.4(3) ?
C8 N3 N2 . . 107.7(4) ?
C8 N3 Ag2 . . 130.9(3) ?
N2 N3 Ag2 . . 120.9(3) ?
C9 N4 C13 . . 118.0(4) ?
C9 N4 Ag2 . . 131.7(3) ?
C13 N4 Ag2 . . 110.2(3) ?
C14 N5 N6 . . 108.3(3) ?
C14 N5 Ag2 . . 121.5(3) ?
N6 N5 Ag2 . . 130.1(3) ?
C16 N6 N5 . . 107.8(4) ?
C16 N6 Ag3 . . 130.7(3) ?
N5 N6 Ag3 . . 120.9(3) ?
N6 Ag3 N8 . . 166.96(13) ?
N6 Ag3 N7 . . 120.80(14) ?
N8 Ag3 N7 . . 69.45(14) ?
N6 Ag3 Ag2 . 3_575 79.27(11) ?
N8 Ag3 Ag2 . 3_575 111.59(10) ?
N7 Ag3 Ag2 . 3_575 81.24(9) ?
C21 N7 C17 . . 118.1(4) ?
C21 N7 Ag3 . . 110.3(3) ?
C17 N7 Ag3 . . 131.1(4) ?
C22 N8 N9 . . 108.1(4) ?
C22 N8 Ag3 . . 123.4(3) ?
N9 N8 Ag3 . . 128.0(3) ?
C18 C17 N7 . . 122.7(5) ?
C18 C17 H17 . . 118.6 ?
N7 C17 H17 . . 118.6 ?
N7 C21 C20 . . 121.7(5) ?
N7 C21 C22 . . 116.3(4) ?
C20 C21 C22 . . 122.0(5) ?
N8 C22 C23 . . 109.4(4) ?
N8 C22 C21 . . 119.7(4) ?
C23 C22 C21 . . 130.9(4) ?
C24 N9 N8 . . 107.5(3) ?
C24 N9 Ag1 . . 130.9(3) ?
N8 N9 Ag1 . . 119.8(3) ?
C17 C18 C19 . . 119.3(6) ?
C17 C18 H18 . . 120.3 ?
C19 C18 H18 . . 120.4 ?
C21 C20 C19 . . 119.2(5) ?
C21 C20 H20 . . 120.4 ?
C19 C20 H20 . . 120.4 ?
C24 C23 C22 . . 104.8(4) ?
C24 C23 H23 . . 127.6 ?
C22 C23 H23 . . 127.6 ?
N9 C24 C23 . . 110.3(4) ?
N9 C24 H24 . . 124.9 ?
C23 C24 H24 . . 124.9 ?
C18 C19 C20 . . 119.0(6) ?
C18 C19 H19 . . 120.5 ?
C20 C19 H19 . . 120.5 ?

loop_
_geom_bond_atom_site_label_1
_geom_bond_atom_site_label_2
_geom_bond_site_symmetry_2
_geom_bond_distance
_geom_bond_publ_flag
Ag1 N9 . 2.110(4) ?
Ag1 N2 . 2.129(4) ?
Ag1 N1 . 2.617(4) ?
Ag2 N3 . 2.127(4) ?
Ag2 N5 . 2.162(4) ?
Ag2 N4 . 2.547(4) ?
Ag2 Ag3 3_575 3.1274(17) ?
C1 N1 . 1.340(5) ?
C1 C2 . 1.389(6) ?
C1 H1 . 0.9300 ?
C2 C3 . 1.363(6) ?
C2 H2 . 0.9300 ?
C3 C4 . 1.380(6) ?
C3 H3 . 0.9300 ?
C4 C5 . 1.387(5) ?
C4 H4 . 0.9300 ?
C5 N1 . 1.341(5) ?
C5 C6 . 1.470(5) ?
C6 N2 . 1.354(5) ?
C6 C7 . 1.382(6) ?
C7 C8 . 1.381(6) ?
C7 H7 . 0.9300 ?
C8 N3 . 1.338(5) ?
C8 H8 . 0.9300 ?
C9 N4 . 1.326(5) ?
C9 C10 . 1.383(6) ?
C9 H9 . 0.9300 ?
C10 C11 . 1.378(6) ?
C10 H10 . 0.9300 ?
C11 C12 . 1.376(6) ?
C11 H11 . 0.9300 ?
C12 C13 . 1.406(6) ?
C12 H12 . 0.9300 ?
C13 N4 . 1.338(5) ?
C13 C14 . 1.460(6) ?
C14 N5 . 1.354(5) ?
C14 C15 . 1.384(6) ?
C15 C16 . 1.385(6) ?
C15 H15 . 0.9300 ?
C16 N6 . 1.343(5) ?
C16 H16 . 0.9300 ?
N2 N3 . 1.368(4) ?
N5 N6 . 1.361(4) ?
N6 Ag3 . 2.117(4) ?
Ag3 N8 . 2.151(4) ?
Ag3 N7 . 2.590(4) ?
Ag3 Ag2 3_575 3.1274(17) ?
N7 C21 . 1.337(5) ?
N7 C17 . 1.354(6) ?
N8 C22 . 1.343(5) ?
N8 N9 . 1.362(4) ?
C17 C18 . 1.365(7) ?
C17 H17 . 0.9300 ?
C21 C20 . 1.387(6) ?
C21 C22 . 1.467(6) ?
C22 C23 . 1.391(6) ?
N9 C24 . 1.349(5) ?
C18 C19 . 1.365(8) ?
C18 H18 . 0.9300 ?
C20 C19 . 1.385(7) ?
C20 H20 . 0.9300 ?
C23 C24 . 1.365(6) ?
C23 H23 . 0.9300 ?
C24 H24 . 0.9300 ?
C19 H19 . 0.9300 ?
